data_9004881
loop_
_publ_author_name
'Losey, A.'
'Rakovan, J. F.'
'Hughes, J. M.'
'Francis, C. A.'
'Dyar, M. D.'

_publ_section_title
;
 Structural variation in the lithiophilite-triphylite series
 and other olivine-group structures
 Note: sample Trip06
;
_journal_name_full 'The Canadian Mineralogist'
_journal_page_first 1105
_journal_page_last 1115
_journal_paper_doi 10.2113/gscanmin.42.4.1105
_journal_volume 42
_journal_year 2004
_chemical_compound_source 'Bennett Quarry, Buckfield, Maine'
_chemical_formula_sum 'Fe0.062 Li Mn0.933 O4 P'
_chemical_name_mineral Lithiophilite
_space_group_IT_number 62
_symmetry_space_group_name_Hall '-P 2c 2ab'
_symmetry_space_group_name_H-M 'P b n m'
_cell_angle_alpha 90
_cell_angle_beta 90
_cell_angle_gamma 90
_cell_length_a 4.7383
_cell_length_b 10.429
_cell_length_c 6.0923
_cell_formula_units_Z 4
_cell_volume 301.055
_database_code_amcsd 0005976
_exptl_crystal_density_diffrn 3.456
_cod_original_formula_sum 'Li Mn.933 Fe.062 P O4'
_cod_database_code 9004881

loop_
_space_group_symop_operation_xyz
x,y,z
x,y,1/2-z
-x,-y,1/2+z
1/2+x,1/2-y,1/2+z
1/2-x,1/2+y,1/2-z
1/2-x,1/2+y,z
1/2+x,1/2-y,-z
-x,-y,-z

loop_
_atom_site_label
_atom_site_fract_x
_atom_site_fract_y
_atom_site_fract_z
_atom_site_occupancy
_atom_site_U_iso_or_equiv
Li 0.00000 0.00000 0.00000 1.00000 0.02153
Mn 0.97154 0.28163 0.25000 0.93300 0.00735
Fe 0.97154 0.28163 0.25000 0.06200 0.00735
P 0.40910 0.09238 0.25000 1.00000 0.00659
O1 0.73100 0.09660 0.25000 1.00000 0.01077
O2 0.21150 0.45580 0.25000 1.00000 0.00988
O3 0.27700 0.16170 0.04940 1.00000 0.01001

loop_
_cod_related_entry_id
_cod_related_entry_database
_cod_related_entry_code
1 AMCSD 0005976
